data_7052299
loop_
_publ_author_name
'Emeric Lefebvre'
'Fran\,coise Conan'
'Nathalie Cosquer'
'Jean-Michel Kerbaol'
'Mathieu Marchivie'
'Jean Sala-Pala'
'Marek M. Kubicki'
'Estelle Vigier'
'Carlos J. Gomez Garcia'

_publ_section_title
;
 Syntheses, structural characterisation and magnetic properties of
 Fe(<small>II</small>) and Mn(<small>II</small>) compounds with the
 pentacyanopropenido ligand; structural characterisation of a
 substituted pyrazolo[1,5-<i>a</i>]pyrimidine
;
_journal_issue 8
_journal_name_full 'New Journal of Chemistry'
_journal_page_first 1197
_journal_paper_doi 10.1039/b605030a
_journal_volume 30
_journal_year 2006
_chemical_formula_sum 'C13 H8 N8 O'
_chemical_formula_weight 292.27
_chemical_name_systematic
;
?
;
_space_group_IT_number 19
_symmetry_cell_setting orthorhombic
_symmetry_space_group_name_Hall 'P 2ac 2ab'
_symmetry_space_group_name_H-M 'P 21 21 21'
_atom_sites_solution_hydrogens geom
_atom_sites_solution_primary direct
_atom_sites_solution_secondary difmap
_audit_creation_date 2006-05-23T16:49:33-00:00
_audit_creation_method 'WinGX routine CIF_UPDATE'
_cell_angle_alpha 90
_cell_angle_beta 90
_cell_angle_gamma 90
_cell_formula_units_Z 4
_cell_length_a 6.3523(13)
_cell_length_b 13.906(3)
_cell_length_c 16.582(3)
_cell_measurement_temperature 293(2)
_cell_measurement_theta_max 25.0213
_cell_measurement_theta_min 2.8546
_cell_volume 1464.8(5)
_computing_cell_refinement
;
CrysAlis RED, Oxford Diffraction Ltd.,
Version 1.171.13 beta (release 14.11.2003 CrysAlis171 VC++)
(compiled Nov 14 2003,14:35:41)
;
_computing_data_collection
;
CrysAlis CCD, Oxford Diffraction Ltd.,
Version 1.171.13 beta (release 14.11.2003 CrysAlis171 VC++)
(compiled Nov 14 2003,14:35:41)
;
_computing_data_reduction
;
CrysAlis RED, Oxford Diffraction Ltd.,
Version 1.171.13 beta (release 14.11.2003 CrysAlis171 VC++)
(compiled Nov 14 2003,14:35:41)
;
_computing_molecular_graphics 'ORTEP3 for Windows (Farrugia, 1997)'
_computing_structure_refinement 'SHELXL-97 (Sheldrick, 1997)'
_computing_structure_solution 'SHELXS-97 (Sheldrick, 1997)'
_diffrn_ambient_temperature 293(2)
_diffrn_measured_fraction_theta_full 0.813
_diffrn_measured_fraction_theta_max 0.813
_diffrn_measurement_device_type 'X-CALIBUR-2 CCD 4-circle diffractometer'
_diffrn_measurement_method
;
2 omega-scans with kappa -79 deg (chi -58.3 deg), phi 0, 90 deg
;
_diffrn_orient_matrix_UB_11 0.0023475347
_diffrn_orient_matrix_UB_12 0.0204206072
_diffrn_orient_matrix_UB_13 -0.0392189387
_diffrn_orient_matrix_UB_21 -0.0032549648
_diffrn_orient_matrix_UB_22 -0.046710707
_diffrn_orient_matrix_UB_23 -0.0171219786
_diffrn_orient_matrix_UB_31 -0.1115346406
_diffrn_orient_matrix_UB_32 0.0017737217
_diffrn_orient_matrix_UB_33 -0.0003065426
_diffrn_radiation_monochromator graphite
_diffrn_radiation_type MoK\a
_diffrn_radiation_wavelength 0.71073
_diffrn_reflns_av_R_equivalents 0.0495
_diffrn_reflns_av_unetI/netI 0.0756
_diffrn_reflns_limit_h_max 6
_diffrn_reflns_limit_h_min -7
_diffrn_reflns_limit_k_max 16
_diffrn_reflns_limit_k_min -16
_diffrn_reflns_limit_l_max 14
_diffrn_reflns_limit_l_min -19
_diffrn_reflns_number 5457
_diffrn_reflns_theta_full 25.06
_diffrn_reflns_theta_max 25.06
_diffrn_reflns_theta_min 3.18
_diffrn_standards_interval_count 50
_exptl_absorpt_coefficient_mu 0.094
_exptl_absorpt_correction_T_max 0.9953
_exptl_absorpt_correction_T_min 0.9751
_exptl_absorpt_correction_type empirical
_exptl_absorpt_process_details
;
CrysAlis RED, Oxford Diffraction Ltd.,
Version 1.171.13 beta (release 14.11.2003 CrysAlis171 VC++)
(compiled Nov 14 2003,14:35:41)
Scale3 Pack program including interframe scaling, empirical
absorption correction (Blessing) and detector sensitivity correction.
;
_exptl_crystal_colour yellow
_exptl_crystal_density_diffrn 1.325
_exptl_crystal_density_method 'not measured'
_exptl_crystal_description
;
fragment of needle, main axis [100], main faces <021>, <011>, unstable in air
;
_exptl_crystal_F_000 600
_exptl_crystal_size_max 0.27
_exptl_crystal_size_mid 0.07
_exptl_crystal_size_min 0.05
_refine_diff_density_max 0.104
_refine_diff_density_min -0.102
_refine_diff_density_rms 0.027
_refine_ls_abs_structure_details 'Flack H D (1983), Acta Cryst. A39, 876-881'
_refine_ls_extinction_method none
_refine_ls_goodness_of_fit_ref 0.929
_refine_ls_hydrogen_treatment constr
_refine_ls_matrix_type full
_refine_ls_number_parameters 201
_refine_ls_number_reflns 1241
_refine_ls_number_restraints 0
_refine_ls_restrained_S_all 0.929
_refine_ls_R_factor_all 0.0809
_refine_ls_R_factor_gt 0.04
_refine_ls_shift/su_max 0
_refine_ls_shift/su_mean 0
_refine_ls_structure_factor_coef Fsqd
_refine_ls_weighting_details 'calc w=1/[\s^2^(Fo^2^)+(0.0223P)^2^+0.0000P] where P=(Fo^2^+2Fc^2^)/3'
_refine_ls_weighting_scheme calc
_refine_ls_wR_factor_gt 0.0549
_refine_ls_wR_factor_ref 0.0611
_reflns_number_gt 817
_reflns_number_total 1241
_reflns_threshold_expression >2sigma(I)
_cod_data_source_file b605030a.txt
_cod_data_source_block 5-c3h6o
_cod_original_cell_volume 1464.9(5)
_cod_original_sg_symbol_H-M P212121
_cod_database_code 7052299

loop_
_symmetry_equiv_pos_as_xyz
'x, y, z'
'-x+1/2, -y, z+1/2'
'-x, y+1/2, -z+1/2'
'x+1/2, -y+1/2, -z'

loop_
_atom_site_label
_atom_site_type_symbol
_atom_site_fract_x
_atom_site_fract_y
_atom_site_fract_z
_atom_site_U_iso_or_equiv
_atom_site_adp_type
_atom_site_occupancy
_atom_site_symmetry_multiplicity
_atom_site_calc_flag
_atom_site_refinement_flags
_atom_site_disorder_assembly
_atom_site_disorder_group
C1 C 0.6159(6) 0.0468(2) 0.5481(2) 0.0414(10) Uani 1 1 d . . .
C2 C 0.4714(6) 0.1111(2) 0.5902(2) 0.0402(10) Uani 1 1 d . . .
C3 C 0.2924(6) 0.1378(2) 0.5534(2) 0.0384(9) Uani 1 1 d . . .
C4 C 0.3957(7) 0.0447(2) 0.4394(2) 0.0390(10) Uani 1 1 d . . .
C5 C 0.1181(7) 0.0797(3) 0.3643(2) 0.0446(10) Uani 1 1 d . . .
C6 C 0.3078(6) 0.0282(3) 0.3636(2) 0.0408(10) Uani 1 1 d . . .
C7 C 0.5189(6) 0.1434(3) 0.6700(3) 0.0521(12) Uani 1 1 d . . .
C8 C 0.1404(7) 0.2032(3) 0.5873(2) 0.0479(12) Uani 1 1 d . . .
C9 C -0.0280(7) 0.0873(3) 0.2992(2) 0.0562(12) Uani 1 1 d . . .
C10 C 0.3930(6) -0.0218(3) 0.2973(2) 0.0521(12) Uani 1 1 d . . .
N1 N 0.5774(5) 0.01606(18) 0.47320(16) 0.0425(8) Uani 1 1 d . . .
N2 N 0.2529(5) 0.1039(2) 0.47805(18) 0.0425(8) Uani 1 1 d . . .
N3 N 0.0796(5) 0.1275(2) 0.43321(19) 0.0472(8) Uani 1 1 d . . .
N4 N 0.7942(5) 0.01992(19) 0.58367(16) 0.0520(9) Uani 1 1 d . . .
H4A H 0.8816 -0.0165 0.5584 0.062 Uiso 1 1 calc R . .
H4B H 0.822 0.0389 0.6319 0.062 Uiso 1 1 calc R . .
N5 N 0.5582(6) 0.1688(2) 0.73302(19) 0.0789(12) Uani 1 1 d . . .
N6 N 0.0239(6) 0.2555(2) 0.61419(18) 0.0702(12) Uani 1 1 d . . .
N7 N -0.1343(6) 0.0910(3) 0.2445(2) 0.0887(13) Uani 1 1 d . . .
N8 N 0.4573(6) -0.0599(2) 0.2409(2) 0.0727(12) Uani 1 1 d . . .
C20 C 0.0902(7) 0.2184(3) 0.0743(2) 0.0915(15) Uani 1 1 d . . .
H20A H 0.0031 0.1793 0.0402 0.11 Uiso 1 1 calc R . .
H20B H 0.1136 0.2795 0.0489 0.11 Uiso 1 1 calc R . .
H20C H 0.0212 0.228 0.1251 0.11 Uiso 1 1 calc R . .
C21 C 0.2962(7) 0.1694(3) 0.0877(3) 0.0592(12) Uani 1 1 d . . .
C22 C 0.4393(8) 0.2114(3) 0.1489(3) 0.1059(17) Uani 1 1 d . . .
H22A H 0.5651 0.1734 0.1523 0.127 Uiso 1 1 calc R . .
H22B H 0.3703 0.2121 0.2004 0.127 Uiso 1 1 calc R . .
H22C H 0.4751 0.2759 0.1336 0.127 Uiso 1 1 calc R . .
O23 O 0.3430(4) 0.0977(2) 0.05125(17) 0.0804(10) Uani 1 1 d . . .

loop_
_atom_site_aniso_label
_atom_site_aniso_U_11
_atom_site_aniso_U_22
_atom_site_aniso_U_33
_atom_site_aniso_U_23
_atom_site_aniso_U_13
_atom_site_aniso_U_12
C1 0.042(3) 0.044(2) 0.038(2) 0.013(2) -0.003(2) -0.004(2)
C2 0.048(3) 0.038(2) 0.035(2) -0.003(2) 0.004(2) 0.002(2)
C3 0.039(3) 0.037(2) 0.039(2) 0.000(2) 0.001(2) 0.002(2)
C4 0.039(3) 0.040(2) 0.038(2) 0.003(2) 0.006(2) -0.002(2)
C5 0.051(3) 0.043(3) 0.040(2) -0.004(2) -0.009(3) -0.005(2)
C6 0.048(3) 0.044(2) 0.030(2) -0.002(2) -0.003(2) -0.004(2)
C7 0.057(3) 0.051(3) 0.048(3) -0.001(2) -0.011(2) 0.002(2)
C8 0.056(4) 0.047(3) 0.041(2) -0.004(2) -0.007(2) 0.006(2)
C9 0.059(3) 0.058(3) 0.052(3) -0.005(3) -0.010(3) -0.001(2)
C10 0.052(3) 0.056(3) 0.047(2) -0.003(2) -0.009(3) -0.007(2)
N1 0.042(2) 0.0484(19) 0.0370(19) 0.0013(16) 0.0008(18) 0.0033(17)
N2 0.045(3) 0.049(2) 0.0340(18) -0.0001(17) -0.0047(19) -0.0003(19)
N3 0.041(2) 0.054(2) 0.0464(19) 0.0043(18) -0.0074(19) 0.0014(18)
N4 0.047(2) 0.068(2) 0.0411(17) -0.0008(17) -0.0019(18) 0.0108(19)
N5 0.080(3) 0.098(3) 0.059(2) -0.020(2) -0.013(2) 0.009(2)
N6 0.082(3) 0.062(3) 0.067(2) -0.004(2) 0.007(2) 0.014(2)
N7 0.097(3) 0.089(3) 0.080(3) -0.004(2) -0.038(2) 0.002(3)
N8 0.074(3) 0.084(3) 0.060(2) -0.016(2) 0.008(2) -0.001(2)
C20 0.081(4) 0.103(4) 0.090(3) -0.010(3) -0.010(3) 0.032(3)
C21 0.051(3) 0.067(3) 0.059(3) 0.010(3) 0.000(3) 0.008(3)
C22 0.084(4) 0.127(4) 0.106(3) -0.041(3) -0.033(3) 0.016(3)
O23 0.076(2) 0.0698(19) 0.096(2) -0.0217(18) -0.0150(17) 0.0186(18)

loop_
_atom_type_symbol
_atom_type_description
_atom_type_scat_dispersion_real
_atom_type_scat_dispersion_imag
_atom_type_scat_source
C C 0.0033 0 'International Tables Vol C Tables 4.2.6.8 and 6.1.1.4'
H H 0 0 'International Tables Vol C Tables 4.2.6.8 and 6.1.1.4'
N N 0.0061 0 'International Tables Vol C Tables 4.2.6.8 and 6.1.1.4'
O O 0.0106 0 'International Tables Vol C Tables 4.2.6.8 and 6.1.1.4'

loop_
_geom_angle_atom_site_label_1
_geom_angle_atom_site_label_2
_geom_angle_atom_site_label_3
_geom_angle
_geom_angle_site_symmetry_1
_geom_angle_site_symmetry_3
_geom_angle_publ_flag
N4 C1 N1 118.5(4) . . ?
N4 C1 C2 119.8(3) . . ?
N1 C1 C2 121.7(4) . . ?
C3 C2 C7 120.8(4) . . ?
C3 C2 C1 119.0(3) . . ?
C7 C2 C1 120.1(4) . . ?
C2 C3 N2 118.6(3) . . ?
C2 C3 C8 124.4(3) . . ?
N2 C3 C8 117.0(4) . . ?
N1 C4 N2 123.1(3) . . ?
N1 C4 C6 132.1(4) . . ?
N2 C4 C6 104.7(4) . . ?
N3 C5 C6 114.6(3) . . ?
N3 C5 C9 119.2(4) . . ?
C6 C5 C9 126.3(4) . . ?
C4 C6 C5 104.6(3) . . ?
C4 C6 C10 129.2(4) . . ?
C5 C6 C10 126.0(3) . . ?
N5 C7 C2 179.4(5) . . ?
N6 C8 C3 178.9(4) . . ?
N7 C9 C5 175.7(5) . . ?
N8 C10 C6 177.0(4) . . ?
C1 N1 C4 116.8(3) . . ?
C3 N2 N3 124.4(3) . . ?
C3 N2 C4 120.8(3) . . ?
N3 N2 C4 114.7(3) . . ?
C5 N3 N2 101.4(3) . . ?
O23 C21 C22 121.3(4) . . ?
O23 C21 C20 121.4(4) . . ?
C22 C21 C20 117.4(4) . . ?

loop_
_geom_bond_atom_site_label_1
_geom_bond_atom_site_label_2
_geom_bond_distance
_geom_bond_site_symmetry_2
_geom_bond_publ_flag
C1 N4 1.330(4) . ?
C1 N1 1.337(4) . ?
C1 C2 1.458(4) . ?
C2 C3 1.343(4) . ?
C2 C7 1.430(5) . ?
C3 N2 1.358(4) . ?
C3 C8 1.441(5) . ?
C4 N1 1.343(4) . ?
C4 N2 1.382(4) . ?
C4 C6 1.394(5) . ?
C5 N3 1.345(4) . ?
C5 C6 1.402(4) . ?
C5 C9 1.427(5) . ?
C6 C10 1.409(5) . ?
C7 N5 1.131(4) . ?
C8 N6 1.129(4) . ?
C9 N7 1.132(4) . ?
C10 N8 1.149(4) . ?
N2 N3 1.369(3) . ?
C20 C21 1.492(5) . ?
C21 O23 1.203(4) . ?
C21 C22 1.482(5) . ?

loop_
_geom_hbond_atom_site_label_D
_geom_hbond_atom_site_label_H
_geom_hbond_atom_site_label_A
_geom_hbond_distance_DH
_geom_hbond_distance_HA
_geom_hbond_distance_DA
_geom_hbond_angle_DHA
_geom_hbond_site_symmetry_A
N4 H4A O23 0.86 2.09 2.877(4) 152.6 2_655
N4 H4B N8 0.86 2.31 3.099(4) 153.2 2_655

loop_
_cod_related_entry_id
_cod_related_entry_database
_cod_related_entry_code
1 ChemSpider 21141749
